data_2233507
loop_
_publ_author_name
'Manzanera-Estrada, Mayra'
'Flores-Alamo, Marcos'
'Grevy M., Jean-Michel'
'Ruiz-Azuara, Lena'
'Ortiz-Frade, Luis'

_publ_section_title
;
 Aqua[1,8-bis(pyridin-2-yl)-3,6-dithiaoctane-\k^4^<i>N</i>,<i>S</i>,<i>S</i>',<i>N</i>']copper(II)
 dinitrate acetonitrile monosolvate
;
_journal_coeditor_code HY2502
_journal_issue 2
_journal_name_full 'Acta Crystallographica Section E'
_journal_page_first m135
_journal_page_last m136
_journal_paper_doi 10.1107/S1600536811056145
_journal_volume 68
_journal_year 2012
_chemical_formula_iupac '[Cu (C16 H20 N2 S2) (H2 O)] (N O3)2, C2 H3 N'
_chemical_formula_moiety 'C16 H22 Cu N2 O S2 2+, 2(N O3 -), C2 H3 N'
_chemical_formula_sum 'C18 H25 Cu N5 O7 S2'
_chemical_formula_weight 551.09
_chemical_name_systematic
;
Aqua[1,8-bis(pyridin-2-yl)-3,6-dithiaoctane-
\k^4^<i>N</i>,<i>S</i>,<i>S</i>',<i>N</i>']copper(II) dinitrate acetonitrile
monosolvate
;
_space_group_crystal_system triclinic
_space_group_IT_number 2
_space_group_name_Hall '-P 1'
_space_group_name_H-M_alt 'P -1'
_symmetry_space_group_name_Hall '-P 1'
_symmetry_space_group_name_H-M 'P -1'
_atom_sites_solution_hydrogens geom
_atom_sites_solution_primary direct
_atom_sites_solution_secondary difmap
_audit_conform_dict_name cif_core.dic
_audit_conform_dict_version 2.3
_audit_creation_method 'WinGX routine CIF_UPDATE'
_cell_angle_alpha 79.895(4)
_cell_angle_beta 71.500(4)
_cell_angle_gamma 69.817(4)
_cell_formula_units_Z 2
_cell_length_a 8.8409(5)
_cell_length_b 10.8140(5)
_cell_length_c 13.5141(6)
_cell_measurement_reflns_used 5580
_cell_measurement_temperature 138(2)
_cell_measurement_theta_max 26.00
_cell_measurement_theta_min 3.47
_cell_volume 1146.86(11)
_computing_cell_refinement
;
CrysAlis RED (Oxford Diffraction 2006)
;
_computing_data_collection
;
CrysAlis CCD (Oxford Diffraction, 2006)
;
_computing_data_reduction
;
CrysAlis RED (Oxford Diffraction 2006)
;
_computing_molecular_graphics 'ORTEP-3 (Farrugia, 1997)'
_computing_publication_material 'WinGX (Farrugia, 1999)'
_computing_structure_refinement 'SHELXL97 (Sheldrick, 2008)'
_computing_structure_solution 'SHELXS97 (Sheldrick, 2008)'
_diffrn_ambient_temperature 138(2)
_diffrn_detector_area_resol_mean 10.4685
_diffrn_measured_fraction_theta_full 0.998
_diffrn_measured_fraction_theta_max 0.998
_diffrn_measurement_device_type 'Oxford Diffraction Gemini Atlas'
_diffrn_measurement_method '\w scans'
_diffrn_radiation_monochromator graphite
_diffrn_radiation_type MoK\a
_diffrn_radiation_wavelength 0.71073
_diffrn_reflns_av_R_equivalents 0.0233
_diffrn_reflns_limit_h_max 9
_diffrn_reflns_limit_h_min -10
_diffrn_reflns_limit_k_max 12
_diffrn_reflns_limit_k_min -13
_diffrn_reflns_limit_l_max 16
_diffrn_reflns_limit_l_min -15
_diffrn_reflns_number 8086
_diffrn_reflns_theta_full 26.06
_diffrn_reflns_theta_max 26.06
_diffrn_reflns_theta_min 3.48
_exptl_absorpt_coefficient_mu 1.184
_exptl_absorpt_correction_T_max 0.914
_exptl_absorpt_correction_T_min 0.624
_exptl_absorpt_correction_type multi-scan
_exptl_absorpt_process_details '(CrysAlis RED; Oxford Diffraction, 2006)'
_exptl_crystal_colour dark-blue
_exptl_crystal_density_diffrn 1.596
_exptl_crystal_density_method 'not measured'
_exptl_crystal_description lamina
_exptl_crystal_F_000 570
_exptl_crystal_size_max 0.59
_exptl_crystal_size_mid 0.30
_exptl_crystal_size_min 0.08
_refine_diff_density_max 0.663
_refine_diff_density_min -0.417
_refine_ls_extinction_method none
_refine_ls_goodness_of_fit_ref 1.061
_refine_ls_hydrogen_treatment mixed
_refine_ls_matrix_type full
_refine_ls_number_parameters 305
_refine_ls_number_reflns 4509
_refine_ls_number_restraints 0
_refine_ls_restrained_S_all 1.061
_refine_ls_R_factor_all 0.0377
_refine_ls_R_factor_gt 0.0295
_refine_ls_shift/su_max 0.001
_refine_ls_shift/su_mean 0
_refine_ls_structure_factor_coef Fsqd
_refine_ls_weighting_details 'calc w=1/[\s^2^(Fo^2^)+(0.0411P)^2^] where P=(Fo^2^+2Fc^2^)/3'
_refine_ls_weighting_scheme calc
_refine_ls_wR_factor_gt 0.0741
_refine_ls_wR_factor_ref 0.0757
_reflns_number_gt 3744
_reflns_number_total 4509
_reflns_threshold_expression I>2\s(I)
_cod_data_source_file hy2502.cif
_cod_data_source_block I
_cod_original_cell_volume 1146.86(10)
_cod_database_code 2233507
_cod_database_fobs_code 2233507

loop_
_space_group_symop_operation_xyz
'x, y, z'
'-x, -y, -z'

loop_
_atom_site_type_symbol
_atom_site_label
_atom_site_fract_x
_atom_site_fract_y
_atom_site_fract_z
_atom_site_U_iso_or_equiv
_atom_site_adp_type
_atom_site_calc_flag
_atom_site_refinement_flags
_atom_site_occupancy
_atom_site_symmetry_multiplicity
C C1 0.5834(3) 0.7615(2) 0.83597(16) 0.0179(5) Uani d . 1 1
H H1 0.5363 0.8284 0.7887 0.021 Uiso calc R 1 1
C C2 0.4779(3) 0.7292(2) 0.92882(17) 0.0204(5) Uani d . 1 1
H H2 0.3603 0.7723 0.945 0.024 Uiso calc R 1 1
C C3 0.5462(3) 0.6329(2) 0.99811(17) 0.0218(5) Uani d . 1 1
H H3 0.477 0.6107 1.0638 0.026 Uiso calc R 1 1
C C4 0.7164(3) 0.5699(2) 0.97001(16) 0.0191(5) Uani d . 1 1
H H4 0.765 0.5021 1.0161 0.023 Uiso calc R 1 1
C C5 0.8173(3) 0.6045(2) 0.87531(16) 0.0158(4) Uani d . 1 1
C C6 1.0013(3) 0.5327(2) 0.84063(16) 0.0174(5) Uani d . 1 1
H H6A 1.0365 0.4776 0.901 0.021 Uiso calc R 1 1
H H6B 1.0633 0.5981 0.8174 0.021 Uiso calc R 1 1
C C7 1.0492(3) 0.4443(2) 0.75161(16) 0.0192(5) Uani d . 1 1
H H7A 0.9807 0.3835 0.7731 0.023 Uiso calc R 1 1
H H7B 1.1683 0.3898 0.7403 0.023 Uiso calc R 1 1
C C8 1.2318(3) 0.5431(2) 0.56171(17) 0.0199(5) Uani d . 1 1
H H8A 1.2805 0.5627 0.6115 0.024 Uiso calc R 1 1
H H8B 1.3047 0.4573 0.5331 0.024 Uiso calc R 1 1
C C9 1.2209(3) 0.6514(2) 0.47372(17) 0.0219(5) Uani d . 1 1
H H9A 1.1771 0.6282 0.4229 0.026 Uiso calc R 1 1
H H9B 1.3349 0.6567 0.4367 0.026 Uiso calc R 1 1
C C10 1.2157(3) 0.8567(2) 0.58109(16) 0.0181(5) Uani d . 1 1
H H10A 1.3303 0.7931 0.5631 0.022 Uiso calc R 1 1
H H10B 1.2242 0.9452 0.5509 0.022 Uiso calc R 1 1
C C11 1.1507(3) 0.8592(2) 0.70013(16) 0.0175(5) Uani d . 1 1
H H11A 1.1456 0.7703 0.7313 0.021 Uiso calc R 1 1
H H11B 1.2298 0.8815 0.7266 0.021 Uiso calc R 1 1
C C12 0.9796(3) 0.9581(2) 0.73364(15) 0.0156(4) Uani d . 1 1
C C13 0.9532(3) 1.0732(2) 0.77730(17) 0.0200(5) Uani d . 1 1
H H13 1.0416 1.087 0.795 0.024 Uiso calc R 1 1
C C14 0.7971(3) 1.1677(2) 0.79486(17) 0.0231(5) Uani d . 1 1
H H14 0.7773 1.2464 0.8256 0.028 Uiso calc R 1 1
C C15 0.6700(3) 1.1474(2) 0.76767(17) 0.0212(5) Uani d . 1 1
H H15 0.5634 1.213 0.7762 0.025 Uiso calc R 1 1
C C16 0.7027(3) 1.0283(2) 0.72745(16) 0.0180(5) Uani d . 1 1
H H16 0.6155 1.0126 0.7098 0.022 Uiso calc R 1 1
C C17 0.2700(3) 0.0954(2) 0.98358(19) 0.0329(6) Uani d . 1 1
H H17A 0.3251 0.0748 0.9105 0.049 Uiso calc R 1 1
H H17B 0.2791 0.0131 1.0286 0.049 Uiso calc R 1 1
H H17C 0.3244 0.1485 1.0036 0.049 Uiso calc R 1 1
C C18 0.0950(4) 0.1690(3) 0.99553(19) 0.0324(6) Uani d . 1 1
N N1 0.7503(2) 0.70242(16) 0.80927(13) 0.0147(4) Uani d . 1 1
N N2 0.8527(2) 0.93454(16) 0.71257(13) 0.0139(4) Uani d . 1 1
N N3 -0.0409(4) 0.2285(3) 1.0044(2) 0.0611(8) Uani d . 1 1
N N4 0.3300(2) 0.15790(18) 0.65069(14) 0.0209(4) Uani d . 1 1
N N5 0.5198(2) 0.52975(17) 0.72843(14) 0.0188(4) Uani d . 1 1
O O1 0.5078(2) 0.61883(15) 0.65457(12) 0.0275(4) Uani d . 1 1
O O2 0.65264(19) 0.48347(14) 0.75472(12) 0.0234(4) Uani d . 1 1
O O1W 0.6855(2) 0.79702(17) 0.60155(13) 0.0223(4) Uani d . 1 1
O O3 0.3987(2) 0.48851(19) 0.77325(13) 0.0399(5) Uani d . 1 1
O O4 0.4269(2) 0.22261(17) 0.60683(13) 0.0333(4) Uani d . 1 1
O O5 0.2323(3) 0.1471(2) 0.60526(14) 0.0507(6) Uani d . 1 1
O O6 0.3220(2) 0.10636(19) 0.74130(12) 0.0373(5) Uani d . 1 1
S S1 1.02040(7) 0.53473(5) 0.62853(4) 0.01695(13) Uani d . 1 1
S S2 1.08663(7) 0.81202(5) 0.51967(4) 0.01743(13) Uani d . 1 1
Cu Cu1 0.88876(3) 0.75583(2) 0.667678(18) 0.01329(9) Uani d . 1 1
H H1D 0.696(3) 0.815(2) 0.545(2) 0.02 Uiso d . 1 1
H H1E 0.650(3) 0.739(2) 0.6110(19) 0.02 Uiso d . 1 1

loop_
_atom_site_aniso_label
_atom_site_aniso_U_11
_atom_site_aniso_U_22
_atom_site_aniso_U_33
_atom_site_aniso_U_12
_atom_site_aniso_U_13
_atom_site_aniso_U_23
C1 0.0170(12) 0.0159(11) 0.0193(11) -0.0044(9) -0.0038(9) -0.0015(9)
C2 0.0150(11) 0.0211(12) 0.0215(12) -0.0058(10) 0.0007(9) -0.0030(9)
C3 0.0239(13) 0.0236(12) 0.0160(11) -0.0113(10) 0.0029(9) -0.0046(9)
C4 0.0247(13) 0.0191(11) 0.0142(11) -0.0090(10) -0.0052(9) 0.0012(9)
C5 0.0205(11) 0.0156(11) 0.0131(10) -0.0068(9) -0.0050(9) -0.0026(8)
C6 0.0180(11) 0.0198(11) 0.0151(11) -0.0071(9) -0.0065(9) 0.0032(9)
C7 0.0196(12) 0.0167(11) 0.0174(11) -0.0042(10) -0.0031(9) 0.0017(9)
C8 0.0157(11) 0.0186(11) 0.0210(12) -0.0040(9) 0.0011(9) -0.0047(9)
C9 0.0244(13) 0.0239(12) 0.0148(11) -0.0086(10) 0.0024(9) -0.0078(9)
C10 0.0142(11) 0.0188(11) 0.0208(12) -0.0071(9) -0.0018(9) -0.0020(9)
C11 0.0140(11) 0.0170(11) 0.0218(11) -0.0046(9) -0.0058(9) -0.0014(9)
C12 0.0159(11) 0.0183(11) 0.0120(10) -0.0077(9) -0.0023(8) 0.0024(8)
C13 0.0207(12) 0.0226(12) 0.0183(11) -0.0113(10) -0.0017(9) -0.0034(9)
C14 0.0250(13) 0.0169(11) 0.0239(12) -0.0092(10) 0.0023(10) -0.0041(9)
C15 0.0182(12) 0.0164(11) 0.0210(12) -0.0016(10) -0.0001(9) 0.0008(9)
C16 0.0139(11) 0.0186(11) 0.0198(11) -0.0056(9) -0.0041(9) 0.0026(9)
C17 0.0342(15) 0.0361(14) 0.0242(13) -0.0051(12) -0.0078(11) -0.0044(11)
C18 0.0366(16) 0.0307(14) 0.0284(14) -0.0107(13) -0.0067(12) -0.0025(11)
N1 0.0167(10) 0.0147(9) 0.0123(9) -0.0060(8) -0.0023(7) -0.0010(7)
N2 0.0134(9) 0.0147(9) 0.0129(9) -0.0051(7) -0.0030(7) 0.0015(7)
N3 0.0369(16) 0.0621(18) 0.074(2) -0.0040(14) -0.0147(14) -0.0030(15)
N4 0.0180(10) 0.0246(10) 0.0180(10) -0.0055(9) -0.0026(8) -0.0029(8)
N5 0.0207(10) 0.0196(10) 0.0158(9) -0.0068(8) -0.0019(8) -0.0052(8)
O1 0.0310(10) 0.0262(8) 0.0294(9) -0.0141(8) -0.0157(8) 0.0123(7)
O2 0.0190(9) 0.0237(8) 0.0277(9) -0.0018(7) -0.0114(7) -0.0029(7)
O1W 0.0265(9) 0.0306(10) 0.0163(8) -0.0168(8) -0.0102(7) 0.0058(7)
O3 0.0311(10) 0.0629(13) 0.0322(10) -0.0318(10) -0.0073(8) 0.0128(9)
O4 0.0285(10) 0.0412(10) 0.0362(10) -0.0229(9) -0.0069(8) 0.0032(8)
O5 0.0662(14) 0.0919(16) 0.0228(10) -0.0612(13) -0.0203(9) 0.0136(10)
O6 0.0240(9) 0.0706(13) 0.0171(9) -0.0205(9) -0.0069(7) 0.0111(8)
S1 0.0190(3) 0.0175(3) 0.0142(3) -0.0070(2) -0.0022(2) -0.0026(2)
S2 0.0174(3) 0.0196(3) 0.0139(3) -0.0070(2) -0.0022(2) 0.0012(2)
Cu1 0.01294(14) 0.01486(14) 0.01176(14) -0.00559(11) -0.00217(10) 0.00008(10)

loop_
_atom_type_symbol
_atom_type_description
_atom_type_scat_dispersion_real
_atom_type_scat_dispersion_imag
_atom_type_scat_source
C C 0.0033 0.0016 'International Tables Vol C Tables 4.2.6.8 and 6.1.1.4'
H H 0 0 'International Tables Vol C Tables 4.2.6.8 and 6.1.1.4'
N N 0.0061 0.0033 'International Tables Vol C Tables 4.2.6.8 and 6.1.1.4'
O O 0.0106 0.006 'International Tables Vol C Tables 4.2.6.8 and 6.1.1.4'
S S 0.1246 0.1234 'International Tables Vol C Tables 4.2.6.8 and 6.1.1.4'
Cu Cu 0.3201 1.2651 'International Tables Vol C Tables 4.2.6.8 and 6.1.1.4'

loop_
_exptl_crystal_face_index_h
_exptl_crystal_face_index_k
_exptl_crystal_face_index_l
_exptl_crystal_face_perp_dist
0 5 1 0.2204
0 -5 -1 0.2204
1 0 1 0.129
-1 0 -1 0.129
0 0 1 0.0396
0 0 -1 0.0396

loop_
_geom_angle_atom_site_label_1
_geom_angle_atom_site_label_2
_geom_angle_atom_site_label_3
_geom_angle
N1 C1 C2 122.79(19)
N1 C1 H1 118.6
C2 C1 H1 118.6
C1 C2 C3 118.7(2)
C1 C2 H2 120.6
C3 C2 H2 120.6
C4 C3 C2 118.7(2)
C4 C3 H3 120.7
C2 C3 H3 120.7
C3 C4 C5 120.56(19)
C3 C4 H4 119.7
C5 C4 H4 119.7
N1 C5 C4 120.49(19)
N1 C5 C6 117.97(18)
C4 C5 C6 121.51(18)
C5 C6 C7 113.22(17)
C5 C6 H6A 108.9
C7 C6 H6A 108.9
C5 C6 H6B 108.9
C7 C6 H6B 108.9
H6A C6 H6B 107.7
C6 C7 S1 113.97(14)
C6 C7 H7A 108.8
S1 C7 H7A 108.8
C6 C7 H7B 108.8
S1 C7 H7B 108.8
H7A C7 H7B 107.7
C9 C8 S1 108.29(15)
C9 C8 H8A 110
S1 C8 H8A 110
C9 C8 H8B 110
S1 C8 H8B 110
H8A C8 H8B 108.4
C8 C9 S2 112.79(15)
C8 C9 H9A 109
S2 C9 H9A 109
C8 C9 H9B 109
S2 C9 H9B 109
H9A C9 H9B 107.8
C11 C10 S2 114.91(15)
C11 C10 H10A 108.5
S2 C10 H10A 108.5
C11 C10 H10B 108.5
S2 C10 H10B 108.5
H10A C10 H10B 107.5
C12 C11 C10 111.75(17)
C12 C11 H11A 109.3
C10 C11 H11A 109.3
C12 C11 H11B 109.3
C10 C11 H11B 109.3
H11A C11 H11B 107.9
N2 C12 C13 120.82(19)
N2 C12 C11 116.83(18)
C13 C12 C11 122.20(19)
C14 C13 C12 119.4(2)
C14 C13 H13 120.3
C12 C13 H13 120.3
C15 C14 C13 119.8(2)
C15 C14 H14 120.1
C13 C14 H14 120.1
C14 C15 C16 117.9(2)
C14 C15 H15 121
C16 C15 H15 121
N2 C16 C15 122.6(2)
N2 C16 H16 118.7
C15 C16 H16 118.7
C18 C17 H17A 109.5
C18 C17 H17B 109.5
H17A C17 H17B 109.5
C18 C17 H17C 109.5
H17A C17 H17C 109.5
H17B C17 H17C 109.5
N3 C18 C17 178.7(3)
C1 N1 C5 118.68(18)
C1 N1 Cu1 118.34(13)
C5 N1 Cu1 122.85(14)
C16 N2 C12 119.15(18)
C16 N2 Cu1 121.40(14)
C12 N2 Cu1 119.34(14)
O4 N4 O6 121.63(19)
O4 N4 O5 119.84(18)
O6 N4 O5 118.48(19)
O3 N5 O2 120.81(18)
O3 N5 O1 119.09(19)
O2 N5 O1 120.10(18)
Cu1 O1W H1D 121(2)
Cu1 O1W H1E 112.8(18)
H1D O1W H1E 102(3)
C7 S1 C8 101.14(10)
C7 S1 Cu1 105.19(7)
C8 S1 Cu1 98.81(7)
C9 S2 C10 102.25(10)
C9 S2 Cu1 102.29(7)
C10 S2 Cu1 100.95(7)
N2 Cu1 N1 92.23(7)
N2 Cu1 O1W 101.61(7)
N1 Cu1 O1W 91.34(7)
N2 Cu1 S1 159.72(5)
N1 Cu1 S1 91.39(5)
O1W Cu1 S1 98.25(5)
N2 Cu1 S2 84.82(5)
N1 Cu1 S2 169.43(5)
O1W Cu1 S2 99.19(5)
S1 Cu1 S2 88.00(2)

loop_
_geom_bond_atom_site_label_1
_geom_bond_atom_site_label_2
_geom_bond_distance
C1 N1 1.345(3)
C1 C2 1.376(3)
C1 H1 0.95
C2 C3 1.382(3)
C2 H2 0.95
C3 C4 1.376(3)
C3 H3 0.95
C4 C5 1.382(3)
C4 H4 0.95
C5 N1 1.356(2)
C5 C6 1.498(3)
C6 C7 1.530(3)
C6 H6A 0.99
C6 H6B 0.99
C7 S1 1.820(2)
C7 H7A 0.99
C7 H7B 0.99
C8 C9 1.517(3)
C8 S1 1.826(2)
C8 H8A 0.99
C8 H8B 0.99
C9 S2 1.817(2)
C9 H9A 0.99
C9 H9B 0.99
C10 C11 1.529(3)
C10 S2 1.830(2)
C10 H10A 0.99
C10 H10B 0.99
C11 C12 1.501(3)
C11 H11A 0.99
C11 H11B 0.99
C12 N2 1.353(3)
C12 C13 1.387(3)
C13 C14 1.381(3)
C13 H13 0.95
C14 C15 1.381(3)
C14 H14 0.95
C15 C16 1.388(3)
C15 H15 0.95
C16 N2 1.342(3)
C16 H16 0.95
C17 C18 1.445(4)
C17 H17A 0.98
C17 H17B 0.98
C17 H17C 0.98
C18 N3 1.129(3)
N1 Cu1 2.0265(17)
N2 Cu1 2.0169(17)
N4 O4 1.233(2)
N4 O6 1.244(2)
N4 O5 1.252(2)
N5 O3 1.239(2)
N5 O2 1.246(2)
N5 O1 1.263(2)
O1W Cu1 2.1342(16)
O1W H1D 0.74(2)
O1W H1E 0.77(3)
S1 Cu1 2.3419(6)
S2 Cu1 2.3488(6)

loop_
_geom_hbond_atom_site_label_D
_geom_hbond_atom_site_label_H
_geom_hbond_atom_site_label_A
_geom_hbond_site_symmetry_A
_geom_hbond_distance_DH
_geom_hbond_distance_HA
_geom_hbond_distance_DA
_geom_hbond_angle_DHA
O1W H1D O5 2_666 0.74(3) 1.94(3) 2.669(2) 169(3)
O1W H1E O1 . 0.77(2) 2.00(3) 2.754(3) 166(2)
C3 H3 O2 2_667 0.95 2.55 3.487(3) 168
C8 H8A O1 1_655 0.99 2.54 3.447(3) 152
C8 H8B O4 1_655 0.99 2.55 3.341(3) 137
C10 H10A O1 1_655 0.99 2.43 3.228(3) 137
C10 H10B O5 1_665 0.99 2.45 3.271(3) 140
C13 H13 O6 1_665 0.95 2.42 3.277(3) 149
C14 H14 O2 1_565 0.95 2.56 3.220(3) 127
C16 H16 O6 1_565 0.95 2.36 3.126(3) 137
C17 H17A O6 . 0.98 2.26 3.145(3) 150

loop_
_geom_torsion_atom_site_label_1
_geom_torsion_atom_site_label_2
_geom_torsion_atom_site_label_3
_geom_torsion_atom_site_label_4
_geom_torsion
N1 C1 C2 C3 0.6(3)
C1 C2 C3 C4 -2.2(3)
C2 C3 C4 C5 1.4(3)
C3 C4 C5 N1 1.0(3)
C3 C4 C5 C6 -176.8(2)
N1 C5 C6 C7 -70.0(2)
C4 C5 C6 C7 107.9(2)
C5 C6 C7 S1 67.2(2)
S1 C8 C9 S2 58.91(18)
S2 C10 C11 C12 -60.7(2)
C10 C11 C12 N2 65.2(2)
C10 C11 C12 C13 -110.3(2)
N2 C12 C13 C14 -3.1(3)
C11 C12 C13 C14 172.21(18)
C12 C13 C14 C15 -0.8(3)
C13 C14 C15 C16 2.9(3)
C14 C15 C16 N2 -1.2(3)
C2 C1 N1 C5 1.8(3)
C2 C1 N1 Cu1 177.89(16)
C4 C5 N1 C1 -2.5(3)
C6 C5 N1 C1 175.32(18)
C4 C5 N1 Cu1 -178.48(15)
C6 C5 N1 Cu1 -0.6(3)
C15 C16 N2 C12 -2.6(3)
C15 C16 N2 Cu1 173.80(16)
C13 C12 N2 C16 4.7(3)
C11 C12 N2 C16 -170.80(17)
C13 C12 N2 Cu1 -171.73(15)
C11 C12 N2 Cu1 12.8(2)
C6 C7 S1 C8 96.11(17)
C6 C7 S1 Cu1 -6.32(17)
C9 C8 S1 C7 -161.96(15)
C9 C8 S1 Cu1 -54.46(15)
C8 C9 S2 C10 73.74(18)
C8 C9 S2 Cu1 -30.51(17)
C11 C10 S2 C9 -111.41(16)
C11 C10 S2 Cu1 -6.11(16)
C16 N2 Cu1 N1 -71.14(15)
C12 N2 Cu1 N1 105.23(15)
C16 N2 Cu1 O1W 20.69(16)
C12 N2 Cu1 O1W -162.94(15)
C16 N2 Cu1 S1 -171.24(11)
C12 N2 Cu1 S1 5.1(3)
C16 N2 Cu1 S2 119.04(15)
C12 N2 Cu1 S2 -64.60(14)
C1 N1 Cu1 N2 70.66(16)
C5 N1 Cu1 N2 -113.39(16)
C1 N1 Cu1 O1W -31.02(16)
C5 N1 Cu1 O1W 144.93(16)
C1 N1 Cu1 S1 -129.30(15)
C5 N1 Cu1 S1 46.64(15)
C1 N1 Cu1 S2 144.2(2)
C5 N1 Cu1 S2 -39.9(4)
C7 S1 Cu1 N2 62.99(16)
C8 S1 Cu1 N2 -41.17(16)
C7 S1 Cu1 N1 -37.25(9)
C8 S1 Cu1 N1 -141.42(9)
C7 S1 Cu1 O1W -128.81(9)
C8 S1 Cu1 O1W 127.03(9)
C7 S1 Cu1 S2 132.19(8)
C8 S1 Cu1 S2 28.02(7)
C9 S2 Cu1 N2 157.96(9)
C10 S2 Cu1 N2 52.70(8)
C9 S2 Cu1 N1 83.8(3)
C10 S2 Cu1 N1 -21.5(3)
C9 S2 Cu1 O1W -101.09(9)
C10 S2 Cu1 O1W 153.65(9)
C9 S2 Cu1 S1 -3.05(8)
C10 S2 Cu1 S1 -108.31(7)
